data_2201664
loop_
_publ_author_name
'Twamley, Brendan'
'Gupta, O.D.'
'Shreeve, Jean'ne M.'

_publ_section_title
;
 5-(Trifluoromethyl)uracil
;
_journal_issue 9
_journal_name_full 'Acta Crystallographica Section E'
_journal_page_first o1040
_journal_page_last o1042
_journal_paper_doi 10.1107/S1600536802015295
_journal_volume 58
_journal_year 2002
_chemical_formula_iupac 'C5 H3 F3 N2 O2'
_chemical_formula_moiety 'C5 H3 F3 N2 O2'
_chemical_formula_sum 'C5 H3 F3 N2 O2'
_chemical_formula_weight 180.09
_chemical_name_common 5-trifluoromethyl-uracil
_chemical_name_systematic
;
 ?
;
_space_group_IT_number 148
_symmetry_cell_setting trigonal
_symmetry_space_group_name_Hall '-R 3'
_symmetry_space_group_name_H-M 'R -3 :H'
_atom_sites_solution_hydrogens geom
_atom_sites_solution_primary direct
_atom_sites_solution_secondary difmap
_audit_creation_method SHELXL-97
_cell_angle_alpha 90
_cell_angle_beta 90
_cell_angle_gamma 120
_cell_formula_units_Z 18
_cell_length_a 25.5695(17)
_cell_length_b 25.5695(17)
_cell_length_c 5.1934(5)
_cell_measurement_reflns_used 2171
_cell_measurement_temperature 213(2)
_cell_measurement_theta_max 23.26
_cell_measurement_theta_min 2.76
_cell_volume 2940.5(4)
_computing_cell_refinement SMART
_computing_data_collection 'SMART (Bruker, 1999)'
_computing_data_reduction 'SAINT-Plus (Bruker, 1999)'
_computing_molecular_graphics 'XP in SHELXTL'
_computing_publication_material 'XCIF in SHELXTL'
_computing_structure_refinement 'XL in SHELXTL'
_computing_structure_solution 'XS in SHELXTL (Sheldrick, 2001)'
_diffrn_ambient_temperature 213(2)
_diffrn_detector_area_resol_mean 8.3
_diffrn_measured_fraction_theta_full 0.993
_diffrn_measured_fraction_theta_max 0.993
_diffrn_measurement_device_type 'Bruker SMART 1K CCD'
_diffrn_measurement_method \w
_diffrn_radiation_monochromator graphite
_diffrn_radiation_source 'normal-focus sealed tube'
_diffrn_radiation_type MoK\a
_diffrn_radiation_wavelength 0.71073
_diffrn_reflns_av_R_equivalents 0.0453
_diffrn_reflns_av_sigmaI/netI 0.0439
_diffrn_reflns_limit_h_max 27
_diffrn_reflns_limit_h_min -30
_diffrn_reflns_limit_k_max 30
_diffrn_reflns_limit_k_min -28
_diffrn_reflns_limit_l_max 6
_diffrn_reflns_limit_l_min -6
_diffrn_reflns_number 12551
_diffrn_reflns_theta_full 25.46
_diffrn_reflns_theta_max 25.46
_diffrn_reflns_theta_min 2.76
_diffrn_standards_decay_% <0.01
_exptl_absorpt_coefficient_mu 0.195
_exptl_absorpt_correction_T_max 0.9714
_exptl_absorpt_correction_T_min 0.9350
_exptl_absorpt_correction_type multi-scan
_exptl_absorpt_process_details '(SADABS; Sheldrick, 2001)'
_exptl_crystal_colour colorless
_exptl_crystal_density_diffrn 1.831
_exptl_crystal_density_method 'not measured'
_exptl_crystal_description fragment
_exptl_crystal_F_000 1620
_exptl_crystal_size_max 0.35
_exptl_crystal_size_mid 0.25
_exptl_crystal_size_min 0.15
_refine_diff_density_max 0.202
_refine_diff_density_min -0.237
_refine_ls_extinction_method none
_refine_ls_goodness_of_fit_ref 1.093
_refine_ls_hydrogen_treatment constr
_refine_ls_matrix_type full
_refine_ls_number_parameters 109
_refine_ls_number_reflns 1208
_refine_ls_number_restraints 0
_refine_ls_restrained_S_all 1.093
_refine_ls_R_factor_all 0.0790
_refine_ls_R_factor_gt 0.0494
_refine_ls_shift/su_max <0.001
_refine_ls_shift/su_mean <0.001
_refine_ls_structure_factor_coef Fsqd
_refine_ls_weighting_details 'calc w = 1/[\s^2^(Fo^2^)+(0.0361P)^2^+5.2597P] where P = (Fo^2^+2Fc^2^)/3'
_refine_ls_weighting_scheme calc
_refine_ls_wR_factor_gt 0.0942
_refine_ls_wR_factor_ref 0.1049
_reflns_number_gt 896
_reflns_number_total 1208
_reflns_threshold_expression I>2\s(I)
_cod_data_source_file wn6118.cif
_cod_data_source_block I
_cod_depositor_comments
;
The following automatic conversions were performed:
'_symmetry_cell_setting' value 'Trigonal' changed to 'trigonal' according
to '/home/saulius/struct/CIF-dictionaries/cif_core.dic' dictionary named
'cif_core.dic' version 2.4.1 from 2010-06-29.

Automatic conversion script
Id: cif_fix_enum 1527 2010-12-29 10:47:43Z saulius 

The following automatic conversions were performed:

'_symmetry_cell_setting' value 'Trigonal' changed to 'trigonal'
according to /home/saulius/struct/CIF-dictionaries/cif_core.dic
dictionary named 'cif_core.dic' version 2.4.1 from 2010-06-29.

Automatic conversion script
Id: cif_fix_values 1715 2011-07-08 13:25:40Z adriana 
;
_cod_original_sg_symbol_H-M 'R -3'
_cod_database_code 2201664
_cod_database_fobs_code 2201664

loop_
_symmetry_equiv_pos_as_xyz
'x, y, z'
'-y, x-y, z'
'-x+y, -x, z'
'x+2/3, y+1/3, z+1/3'
'-y+2/3, x-y+1/3, z+1/3'
'-x+y+2/3, -x+1/3, z+1/3'
'x+1/3, y+2/3, z+2/3'
'-y+1/3, x-y+2/3, z+2/3'
'-x+y+1/3, -x+2/3, z+2/3'
'-x, -y, -z'
'y, -x+y, -z'
'x-y, x, -z'
'-x+2/3, -y+1/3, -z+1/3'
'y+2/3, -x+y+1/3, -z+1/3'
'x-y+2/3, x+1/3, -z+1/3'
'-x+1/3, -y+2/3, -z+2/3'
'y+1/3, -x+y+2/3, -z+2/3'
'x-y+1/3, x+2/3, -z+2/3'

loop_
_atom_site_label
_atom_site_fract_x
_atom_site_fract_y
_atom_site_fract_z
_atom_site_U_iso_or_equiv
_atom_site_adp_type
_atom_site_calc_flag
_atom_site_refinement_flags
_atom_site_occupancy
_atom_site_disorder_assembly
_atom_site_disorder_group
_atom_site_type_symbol
C7 0.17115(12) 0.07980(13) 0.1700(6) 0.0364(7) Uani d . 1 . . C
C5 0.22516(11) 0.14030(12) 0.1370(5) 0.0281(6) Uani d . 1 . . C
C6 0.23448(12) 0.18776(12) 0.2825(5) 0.0321(6) Uani d . 1 . . C
H6A 0.2059 0.1821 0.4093 0.039 Uiso calc R 1 . . H
C2 0.32638(12) 0.25598(12) 0.0680(5) 0.0283(6) Uani d . 1 . . C
C4 0.26913(12) 0.14884(12) -0.0568(5) 0.0282(6) Uani d . 1 . . C
F1 0.13535(7) 0.07887(8) 0.3585(4) 0.0534(5) Uani d . 1 . . F
F2 0.13791(7) 0.06005(7) -0.0429(3) 0.0486(5) Uani d . 1 . . F
F3 0.18618(8) 0.03764(7) 0.2305(3) 0.0496(5) Uani d . 1 . . F
N1 0.28352(10) 0.24329(10) 0.2530(4) 0.0305(5) Uani d . 1 . . N
H1A 0.2880 0.2721 0.3558 0.037 Uiso calc R 1 . . H
N3 0.31693(9) 0.20712(9) -0.0761(4) 0.0284(5) Uani d . 1 . . N
H3A 0.3440 0.2135 -0.1923 0.034 Uiso calc R 1 . . H
O1 0.36988(8) 0.30675(8) 0.0350(3) 0.0341(5) Uani d . 1 . . O
O2 0.26655(8) 0.10907(8) -0.1992(4) 0.0381(5) Uani d . 1 . . O

loop_
_atom_site_aniso_label
_atom_site_aniso_U_11
_atom_site_aniso_U_22
_atom_site_aniso_U_33
_atom_site_aniso_U_12
_atom_site_aniso_U_13
_atom_site_aniso_U_23
C7 0.0358(16) 0.0405(17) 0.0367(17) 0.0220(14) 0.0096(13) 0.0107(14)
C5 0.0286(14) 0.0353(15) 0.0259(13) 0.0201(12) 0.0074(11) 0.0063(12)
C6 0.0311(15) 0.0443(17) 0.0272(14) 0.0236(14) 0.0074(12) 0.0049(12)
C2 0.0334(15) 0.0340(15) 0.0245(14) 0.0220(14) 0.0013(12) 0.0030(11)
C4 0.0332(14) 0.0321(15) 0.0253(14) 0.0208(13) 0.0045(11) 0.0055(12)
F1 0.0456(10) 0.0519(11) 0.0569(12) 0.0200(9) 0.0282(9) 0.0102(9)
F2 0.0429(10) 0.0410(10) 0.0526(11) 0.0140(8) -0.0064(9) 0.0013(8)
F3 0.0538(11) 0.0410(10) 0.0599(12) 0.0280(9) 0.0118(9) 0.0194(9)
N1 0.0347(13) 0.0317(13) 0.0277(12) 0.0186(11) 0.0041(10) -0.0034(10)
N3 0.0312(12) 0.0297(12) 0.0264(11) 0.0169(10) 0.0095(9) 0.0017(9)
O1 0.0350(11) 0.0327(11) 0.0320(11) 0.0151(9) 0.0009(8) 0.0002(8)
O2 0.0453(12) 0.0299(10) 0.0382(11) 0.0181(9) 0.0144(9) -0.0012(9)

loop_
_atom_type_symbol
_atom_type_description
_atom_type_scat_dispersion_real
_atom_type_scat_dispersion_imag
_atom_type_scat_source
C C 0.0033 0.0016 'International Tables Vol C Tables 4.2.6.8 and 6.1.1.4'
H H 0.0000 0.0000 'International Tables Vol C Tables 4.2.6.8 and 6.1.1.4'
N N 0.0061 0.0033 'International Tables Vol C Tables 4.2.6.8 and 6.1.1.4'
O O 0.0106 0.0060 'International Tables Vol C Tables 4.2.6.8 and 6.1.1.4'
F F 0.0171 0.0103 'International Tables Vol C Tables 4.2.6.8 and 6.1.1.4'

loop_
_geom_angle_atom_site_label_1
_geom_angle_atom_site_label_2
_geom_angle_atom_site_label_3
_geom_angle
F2 C7 F1 107.5(2)
F2 C7 F3 105.9(2)
F1 C7 F3 106.4(2)
F2 C7 C5 112.7(2)
F1 C7 C5 112.2(2)
F3 C7 C5 111.8(2)
C6 C5 C4 118.8(2)
C6 C5 C7 121.9(2)
C4 C5 C7 119.2(2)
C5 C6 N1 122.4(2)
C5 C6 H6A 118.8
N1 C6 H6A 118.8
O1 C2 N1 122.9(2)
O1 C2 N3 122.8(2)
N1 C2 N3 114.3(2)
O2 C4 N3 120.1(2)
O2 C4 C5 125.3(2)
N3 C4 C5 114.6(2)
C6 N1 C2 122.7(2)
C6 N1 H1A 118.6
C2 N1 H1A 118.6
C2 N3 C4 127.0(2)
C2 N3 H3A 116.5
C4 N3 H3A 116.5

loop_
_geom_bond_atom_site_label_1
_geom_bond_atom_site_label_2
_geom_bond_site_symmetry_2
_geom_bond_distance
_geom_bond_publ_flag
C7 F2 . 1.331(3) ?
C7 F1 . 1.332(3) ?
C7 F3 . 1.350(3) ?
C7 C5 . 1.481(4) ?
C5 C6 . 1.346(4) ?
C5 C4 . 1.442(4) ?
C6 N1 . 1.353(3) ?
C6 H6A . 0.9400 ?
C2 O1 . 1.228(3) ?
C2 N1 . 1.369(3) ?
C2 N3 . 1.370(3) ?
C4 O2 . 1.232(3) ?
C4 N3 . 1.380(3) ?
N1 H1A . 0.8700 ?
N3 H3A . 0.8700 ?

loop_
_geom_hbond_atom_site_label_D
_geom_hbond_atom_site_label_H
_geom_hbond_atom_site_label_A
_geom_hbond_site_symmetry_A
_geom_hbond_distance_DH
_geom_hbond_distance_HA
_geom_hbond_distance_DA
_geom_hbond_angle_DHA
N1 H1A O1 9 0.87 2.03 2.808(3) 148
N3 H3A O2 13_554 0.87 1.94 2.814(3) 176
C6 H6A F1 . 0.94 2.35 2.697(3) 101
C6 H6A F3 12_556 0.94 2.41 3.337(3) 169

loop_
_cod_related_entry_id
_cod_related_entry_database
_cod_related_entry_code
1 ChemSpider 5688
